data_7226501
loop_
_publ_author_name
'Hu, Yue-Qiao'
'Li, Mu-Qing'
'Li, Teng'
'Wang, Yan-Yan'
'Zheng, Zhiping'
'Zheng, Yan-Zhen'

_publ_section_title
;
 An alkali-ion insertion approach to structurally transform metal--organic
 frameworks
;
_journal_issue 40
_journal_name_full CrystEngComm
_journal_page_first 7680
_journal_paper_doi 10.1039/C6CE00540C
_journal_volume 18
_journal_year 2016
_chemical_formula_sum 'C42 H39 Cu8 I8 N9 O16.5 Pr2'
_chemical_formula_weight 2739.16
_chemical_name_common 3
_chemical_name_systematic
; 
 ? 
;
_space_group_IT_number 14
_symmetry_cell_setting monoclinic
_symmetry_space_group_name_Hall '-P 2yn'
_symmetry_space_group_name_H-M 'P 1 21/n 1'
_atom_sites_solution_hydrogens geom
_atom_sites_solution_primary direct
_atom_sites_solution_secondary difmap
_audit_creation_method SHELXL-97
_audit_update_record
;
2015-08-20 deposited with the CCDC.
2016-09-08 downloaded from the CCDC.
;
_cell_angle_alpha 90.00
_cell_angle_beta 100.646(5)
_cell_angle_gamma 90.00
_cell_formula_units_Z 2
_cell_length_a 15.289(6)
_cell_length_b 8.168(3)
_cell_length_c 28.995(11)
_cell_measurement_temperature 150(2)
_cell_volume 3559(2)
_computing_cell_refinement 'Bruker SMART'
_computing_data_collection 'Bruker SMART'
_computing_data_reduction 'Bruker SAINT'
_computing_molecular_graphics 'Bruker SHELXTL'
_computing_publication_material 'Bruker SHELXTL'
_computing_structure_refinement 'SHELXL-97 (Sheldrick, 1997)'
_computing_structure_solution 'SHELXS-97 (Sheldrick, 1990)'
_diffrn_ambient_temperature 150(2)
_diffrn_measured_fraction_theta_full 0.998
_diffrn_measured_fraction_theta_max 0.998
_diffrn_measurement_device_type 'CCD area detector'
_diffrn_measurement_method 'phi and omega scans'
_diffrn_radiation_monochromator graphite
_diffrn_radiation_source 'fine-focus sealed tube'
_diffrn_radiation_type MoK\a
_diffrn_radiation_wavelength 0.71073
_diffrn_reflns_av_R_equivalents 0.0362
_diffrn_reflns_av_sigmaI/netI 0.0330
_diffrn_reflns_limit_h_max 18
_diffrn_reflns_limit_h_min -17
_diffrn_reflns_limit_k_max 8
_diffrn_reflns_limit_k_min -10
_diffrn_reflns_limit_l_max 35
_diffrn_reflns_limit_l_min -35
_diffrn_reflns_number 28133
_diffrn_reflns_theta_full 26.00
_diffrn_reflns_theta_max 26.00
_diffrn_reflns_theta_min 1.41
_exptl_absorpt_coefficient_mu 7.211
_exptl_absorpt_correction_T_max 0.723
_exptl_absorpt_correction_T_min 0.528
_exptl_absorpt_correction_type multi-scan
_exptl_crystal_colour yellow
_exptl_crystal_density_diffrn 2.556
_exptl_crystal_density_method 'not measured'
_exptl_crystal_description block
_exptl_crystal_F_000 2520
_exptl_crystal_size_max 0.156
_exptl_crystal_size_mid 0.075
_exptl_crystal_size_min 0.045
_refine_diff_density_max 2.359
_refine_diff_density_min -1.253
_refine_diff_density_rms 0.212
_refine_ls_extinction_method none
_refine_ls_goodness_of_fit_ref 1.041
_refine_ls_hydrogen_treatment mixed
_refine_ls_matrix_type full
_refine_ls_number_parameters 385
_refine_ls_number_reflns 6974
_refine_ls_number_restraints 53
_refine_ls_restrained_S_all 1.046
_refine_ls_R_factor_all 0.0435
_refine_ls_R_factor_gt 0.0367
_refine_ls_shift/su_max 0.001
_refine_ls_shift/su_mean 0.000
_refine_ls_structure_factor_coef Fsqd
_refine_ls_weighting_details 'calc w=1/[\s^2^(Fo^2^)+(0.0396P)^2^+42.0415P] where P=(Fo^2^+2Fc^2^)/3'
_refine_ls_weighting_scheme calc
_refine_ls_wR_factor_gt 0.0931
_refine_ls_wR_factor_ref 0.0972
_reflns_number_gt 6185
_reflns_number_total 6974
_reflns_threshold_expression >2sigma(I)
_cod_data_source_file c6ce00540c2.cif
_cod_data_source_block 3
_cod_depositor_comments
;
The following automatic conversions were performed:

'_symmetry_cell_setting' value 'Monoclinic' changed to 'monoclinic'
according to
/usr/data/users/saulius/crontab/automatic-downloads/rss-feeds/RSC/lib/dictionaries/cif_core.dic
dictionary named 'cif_core.dic' version 2.4.2 from 2011-04-26.

Automatic conversion script
Id: cif_fix_values 4268 2015-11-12 08:31:59Z antanas 

 Adding full bibliography for 7226499--7226505.cif.
;
_cod_original_sg_symbol_H-M P2(1)/n
_cod_original_formula_sum 'C42 H39 Cu8 I8 N9 O16.50 Pr2'
_cod_database_code 7226501

loop_
_symmetry_equiv_pos_as_xyz
'x, y, z'
'-x+1/2, y+1/2, -z+1/2'
'-x, -y, -z'
'x-1/2, -y-1/2, z-1/2'

loop_
_atom_site_label
_atom_site_type_symbol
_atom_site_fract_x
_atom_site_fract_y
_atom_site_fract_z
_atom_site_U_iso_or_equiv
_atom_site_adp_type
_atom_site_occupancy
_atom_site_symmetry_multiplicity
_atom_site_calc_flag
_atom_site_refinement_flags
Pr1 Pr 0.55017(3) 0.25071(5) 0.011807(13) 0.02008(10) Uani 1 1 d .
Cu1 Cu -0.00157(6) 0.56998(11) 0.17016(3) 0.0289(2) Uani 1 1 d .
Cu2 Cu 0.14509(6) 0.70179(11) 0.21415(3) 0.0250(2) Uani 1 1 d .
Cu3 Cu 0.42503(6) 0.92063(12) 0.25049(3) 0.0284(2) Uani 1 1 d .
Cu4 Cu 0.35247(6) 0.89653(11) 0.32433(3) 0.0254(2) Uani 1 1 d .
I1 I 0.12366(3) 0.67954(6) 0.122443(16) 0.02633(12) Uani 1 1 d .
I2 I 0.00516(3) 0.71975(6) 0.254322(18) 0.02901(12) Uani 1 1 d .
I3 I 0.24726(3) 0.96087(5) 0.240975(15) 0.02049(11) Uani 1 1 d .
I4 I 0.50912(3) 0.74941(6) 0.328526(17) 0.02486(12) Uani 1 1 d .
O1 O 0.3589(3) -0.0421(7) -0.05754(18) 0.0311(12) Uani 1 1 d .
O2 O 0.4211(4) 0.2068(7) -0.04940(19) 0.0335(13) Uani 1 1 d .
O3 O 0.5666(4) 0.3747(7) 0.09308(18) 0.0336(13) Uani 1 1 d .
O4 O 0.4646(3) 0.5059(6) 0.04332(16) 0.0262(11) Uani 1 1 d .
O5 O 0.6413(4) 0.1259(7) -0.0395(2) 0.0421(15) Uani 1 1 d .
O6 O 0.5522(4) -0.0877(9) -0.0453(2) 0.0441(16) Uani 1 1 d .
O7 O 0.6937(4) 0.3887(8) 0.0228(2) 0.0500(17) Uani 1 1 d .
N1 N 0.1155(4) 0.3283(8) -0.1359(2) 0.0305(14) Uani 1 1 d .
N2 N 0.4489(4) 0.7716(8) 0.1982(2) 0.0251(13) Uani 1 1 d .
N3 N 0.7781(4) -0.2592(7) -0.1397(2) 0.0211(12) Uani 1 1 d .
C1 C 0.1205(6) 0.1699(11) -0.1256(4) 0.054(3) Uani 1 1 d .
H1A H 0.0687 0.1048 -0.1348 0.065 Uiso 1 1 calc R
C2 C 0.1968(5) 0.0943(11) -0.1024(4) 0.047(2) Uani 1 1 d .
H2A H 0.1963 -0.0192 -0.0952 0.057 Uiso 1 1 calc R
C3 C 0.2734(5) 0.1840(9) -0.0897(2) 0.0236(15) Uani 1 1 d .
C4 C 0.2695(5) 0.3481(10) -0.1017(3) 0.0354(19) Uani 1 1 d .
H4A H 0.3211 0.4148 -0.0943 0.042 Uiso 1 1 calc R
C5 C 0.1901(5) 0.4143(10) -0.1246(3) 0.037(2) Uani 1 1 d .
H5A H 0.1888 0.5271 -0.1327 0.045 Uiso 1 1 calc R
C6 C 0.3577(5) 0.1092(10) -0.0638(2) 0.0263(16) Uani 1 1 d .
C7 C 0.5275(6) 0.6983(12) 0.2007(3) 0.041(2) Uani 1 1 d .
H7A H 0.5714 0.7128 0.2281 0.049 Uiso 1 1 calc R
C8 C 0.5478(6) 0.6018(13) 0.1646(3) 0.043(2) Uani 1 1 d .
H8A H 0.6042 0.5499 0.1678 0.051 Uiso 1 1 calc R
C9 C 0.4850(5) 0.5821(9) 0.1243(2) 0.0240(15) Uani 1 1 d .
C10 C 0.4046(5) 0.6541(9) 0.1223(2) 0.0240(15) Uani 1 1 d .
H10A H 0.3595 0.6403 0.0953 0.029 Uiso 1 1 calc R
C11 C 0.3878(5) 0.7482(9) 0.1597(2) 0.0250(15) Uani 1 1 d .
H11A H 0.3308 0.7973 0.1576 0.030 Uiso 1 1 calc R
C12 C 0.5073(5) 0.4804(9) 0.0846(2) 0.0229(15) Uani 1 1 d .
C13 C 0.8124(5) -0.1420(10) -0.1092(3) 0.0347(19) Uani 1 1 d .
H13A H 0.8736 -0.1152 -0.1065 0.042 Uiso 1 1 calc R
C14 C 0.7628(6) -0.0591(10) -0.0817(3) 0.0344(19) Uani 1 1 d .
H14A H 0.7893 0.0236 -0.0607 0.041 Uiso 1 1 calc R
C15 C 0.6742(5) -0.0975(9) -0.0852(2) 0.0220(15) Uani 1 1 d .
C16 C 0.6368(5) -0.2120(10) -0.1179(2) 0.0255(15) Uani 1 1 d .
H16A H 0.5751 -0.2368 -0.1224 0.031 Uiso 1 1 calc R
C17 C 0.6915(5) -0.2897(9) -0.1441(3) 0.0252(15) Uani 1 1 d .
H17A H 0.6658 -0.3692 -0.1665 0.030 Uiso 1 1 calc R
C18 C 0.6187(5) -0.0138(10) -0.0543(2) 0.0300(18) Uani 1 1 d .
N4 N 0.8462(11) 0.409(2) 0.0141(6) 0.137(6) Uani 1 1 d DU
C19 C 0.7668(13) 0.333(3) 0.0229(8) 0.148(8) Uani 1 1 d DU
H19A H 0.7725 0.2200 0.0300 0.177 Uiso 1 1 calc R
C20 C 0.8101(17) 0.559(3) -0.0039(8) 0.162(9) Uani 1 1 d DU
H20A H 0.8577 0.6289 -0.0114 0.243 Uiso 1 1 calc R
H20B H 0.7817 0.6136 0.0196 0.243 Uiso 1 1 calc R
H20C H 0.7658 0.5396 -0.0324 0.243 Uiso 1 1 calc R
O8 O 0.6928(15) 0.160(3) 0.1790(8) 0.229(6) Uani 1 1 d DU
C21 C 0.726(2) 0.090(4) 0.2172(10) 0.229(6) Uani 1 1 d DU
N5 N 0.738(2) 0.245(4) 0.2409(11) 0.229(6) Uani 1 1 d DU
C22 C 0.742(2) 0.409(4) 0.2214(12) 0.229(6) Uani 1 1 d DU
O1W O 1.0000 0.0000 0.0000 0.251(14) Uani 1 2 d SU

loop_
_atom_site_aniso_label
_atom_site_aniso_U_11
_atom_site_aniso_U_22
_atom_site_aniso_U_33
_atom_site_aniso_U_23
_atom_site_aniso_U_13
_atom_site_aniso_U_12
Pr1 0.0210(2) 0.0183(2) 0.01949(18) -0.00707(15) -0.00029(14) 0.00612(15)
Cu1 0.0216(5) 0.0222(5) 0.0385(5) 0.0003(4) -0.0063(4) 0.0025(4)
Cu2 0.0240(5) 0.0209(4) 0.0291(4) -0.0028(4) 0.0021(4) -0.0043(4)
Cu3 0.0336(5) 0.0297(5) 0.0237(4) -0.0095(4) 0.0101(4) 0.0004(4)
Cu4 0.0251(5) 0.0241(5) 0.0284(4) 0.0072(4) 0.0087(4) -0.0035(4)
I1 0.0303(3) 0.0236(2) 0.0242(2) 0.00582(19) 0.00289(18) -0.00148(19)
I2 0.0240(2) 0.0278(3) 0.0361(3) -0.0081(2) 0.0080(2) 0.00224(19)
I3 0.0232(2) 0.0137(2) 0.0234(2) -0.00017(17) 0.00124(17) -0.00271(16)
I4 0.0267(2) 0.0174(2) 0.0307(2) 0.00328(19) 0.00578(19) 0.00506(18)
O1 0.029(3) 0.030(3) 0.031(3) 0.002(2) -0.002(2) 0.007(2)
O2 0.025(3) 0.036(3) 0.034(3) -0.004(3) -0.008(2) 0.001(2)
O3 0.033(3) 0.040(3) 0.025(3) -0.012(2) -0.002(2) 0.018(3)
O4 0.033(3) 0.027(3) 0.019(2) -0.003(2) 0.004(2) 0.005(2)
O5 0.061(4) 0.031(3) 0.040(3) -0.001(3) 0.022(3) 0.018(3)
O6 0.023(3) 0.077(5) 0.035(3) 0.010(3) 0.013(2) 0.007(3)
O7 0.034(3) 0.046(4) 0.062(4) -0.010(3) -0.012(3) -0.001(3)
N1 0.024(3) 0.020(3) 0.043(4) -0.003(3) -0.006(3) 0.001(3)
N2 0.031(3) 0.024(3) 0.021(3) -0.009(3) 0.008(2) -0.003(3)
N3 0.027(3) 0.012(3) 0.026(3) -0.003(2) 0.011(2) 0.001(2)
C1 0.028(5) 0.020(4) 0.104(8) 0.005(5) -0.015(5) -0.006(4)
C2 0.022(4) 0.022(4) 0.088(7) 0.011(5) -0.014(4) 0.001(3)
C3 0.023(4) 0.024(4) 0.024(3) -0.006(3) 0.003(3) 0.002(3)
C4 0.021(4) 0.027(4) 0.052(5) 0.007(4) -0.008(3) -0.002(3)
C5 0.033(4) 0.018(4) 0.054(5) 0.002(4) -0.009(4) -0.004(3)
C6 0.023(4) 0.034(4) 0.019(3) -0.005(3) -0.004(3) 0.005(3)
C7 0.030(4) 0.063(6) 0.028(4) -0.020(4) 0.003(3) 0.009(4)
C8 0.033(5) 0.064(6) 0.030(4) -0.016(4) 0.003(3) 0.017(4)
C9 0.027(4) 0.025(4) 0.020(3) -0.005(3) 0.006(3) 0.002(3)
C10 0.020(4) 0.028(4) 0.023(3) 0.000(3) 0.001(3) -0.001(3)
C11 0.026(4) 0.027(4) 0.023(3) -0.001(3) 0.006(3) 0.006(3)
C12 0.022(4) 0.025(4) 0.021(3) -0.003(3) 0.003(3) 0.000(3)
C13 0.026(4) 0.031(4) 0.048(5) -0.018(4) 0.012(3) -0.001(3)
C14 0.037(4) 0.028(4) 0.042(4) -0.021(4) 0.018(4) -0.011(3)
C15 0.027(4) 0.019(3) 0.023(3) 0.006(3) 0.010(3) 0.007(3)
C16 0.023(4) 0.032(4) 0.022(3) 0.005(3) 0.006(3) 0.002(3)
C17 0.026(4) 0.026(4) 0.025(3) -0.003(3) 0.008(3) -0.004(3)
C18 0.033(4) 0.037(5) 0.023(3) 0.006(3) 0.011(3) 0.019(4)
N4 0.146(9) 0.152(10) 0.130(9) -0.009(7) 0.074(8) -0.042(8)
C19 0.150(11) 0.150(11) 0.145(11) 0.006(9) 0.031(9) -0.015(9)
C20 0.183(12) 0.162(12) 0.144(12) -0.029(9) 0.036(9) -0.002(9)
O8 0.217(7) 0.242(8) 0.230(8) 0.007(5) 0.049(5) 0.010(5)
C21 0.217(7) 0.242(8) 0.230(8) 0.007(5) 0.049(5) 0.010(5)
N5 0.217(7) 0.242(8) 0.230(8) 0.007(5) 0.049(5) 0.010(5)
C22 0.217(7) 0.242(8) 0.230(8) 0.007(5) 0.049(5) 0.010(5)
O1W 0.243(16) 0.253(16) 0.239(16) -0.005(10) 0.002(10) 0.004(10)

loop_
_atom_type_symbol
_atom_type_description
_atom_type_scat_dispersion_real
_atom_type_scat_dispersion_imag
_atom_type_scat_source
C C 0.0033 0.0016 'International Tables Vol C Tables 4.2.6.8 and 6.1.1.4'
H H 0.0000 0.0000 'International Tables Vol C Tables 4.2.6.8 and 6.1.1.4'
N N 0.0061 0.0033 'International Tables Vol C Tables 4.2.6.8 and 6.1.1.4'
O O 0.0106 0.0060 'International Tables Vol C Tables 4.2.6.8 and 6.1.1.4'
Cu Cu 0.3201 1.2651 'International Tables Vol C Tables 4.2.6.8 and 6.1.1.4'
I I -0.4742 1.8119 'International Tables Vol C Tables 4.2.6.8 and 6.1.1.4'
Pr Pr -0.2180 2.8214 'International Tables Vol C Tables 4.2.6.8 and 6.1.1.4'

loop_
_geom_angle_atom_site_label_1
_geom_angle_atom_site_label_2
_geom_angle_atom_site_label_3
_geom_angle
_geom_angle_site_symmetry_1
_geom_angle_site_symmetry_3
O6 Pr1 O2 73.2(2) 3_655 .
O6 Pr1 O1 74.9(2) 3_655 3_655
O2 Pr1 O1 126.98(19) . 3_655
O6 Pr1 O7 147.7(2) 3_655 .
O2 Pr1 O7 139.1(2) . .
O1 Pr1 O7 80.9(2) 3_655 .
O6 Pr1 O5 120.3(2) 3_655 .
O2 Pr1 O5 88.4(2) . .
O1 Pr1 O5 72.95(19) 3_655 .
O7 Pr1 O5 70.8(2) . .
O6 Pr1 O3 78.7(2) 3_655 .
O2 Pr1 O3 131.84(18) . .
O1 Pr1 O3 79.89(18) 3_655 .
O7 Pr1 O3 76.2(2) . .
O5 Pr1 O3 139.8(2) . .
O6 Pr1 O4 134.71(19) 3_655 3_665
O2 Pr1 O4 71.85(18) . 3_665
O1 Pr1 O4 150.35(17) 3_655 3_665
O7 Pr1 O4 72.1(2) . 3_665
O5 Pr1 O4 86.43(18) . 3_665
O3 Pr1 O4 104.76(17) . 3_665
O6 Pr1 O4 84.2(2) 3_655 .
O2 Pr1 O4 88.98(17) . .
O1 Pr1 O4 128.20(16) 3_655 .
O7 Pr1 O4 94.5(2) . .
O5 Pr1 O4 153.21(18) . .
O3 Pr1 O4 49.43(15) . .
O4 Pr1 O4 67.45(17) 3_665 .
O6 Pr1 C12 79.4(2) 3_655 .
O2 Pr1 C12 110.80(19) . .
O1 Pr1 C12 103.45(19) 3_655 .
O7 Pr1 C12 85.8(2) . .
O5 Pr1 C12 156.6(2) . .
O3 Pr1 C12 24.29(18) . .
O4 Pr1 C12 86.99(18) 3_665 .
O4 Pr1 C12 25.18(17) . .
N1 Cu1 Cu2 131.22(19) 3_565 .
N1 Cu1 I4 112.46(19) 3_565 2_545
Cu2 Cu1 I4 116.29(4) . 2_545
N1 Cu1 Cu4 154.1(2) 3_565 2_545
Cu2 Cu1 Cu4 62.60(4) . 2_545
I4 Cu1 Cu4 60.49(3) 2_545 2_545
N1 Cu1 Cu3 144.3(2) 3_565 2_545
Cu2 Cu1 Cu3 64.30(4) . 2_545
I4 Cu1 Cu3 62.97(3) 2_545 2_545
Cu4 Cu1 Cu3 58.15(3) 2_545 2_545
N1 Cu1 I1 103.9(2) 3_565 .
Cu2 Cu1 I1 59.17(4) . .
I4 Cu1 I1 111.96(4) 2_545 .
Cu4 Cu1 I1 61.92(4) 2_545 .
Cu3 Cu1 I1 110.57(4) 2_545 .
N1 Cu1 I2 98.2(2) 3_565 .
Cu2 Cu1 I2 59.09(3) . .
I4 Cu1 I2 115.57(4) 2_545 .
Cu4 Cu1 I2 107.21(4) 2_545 .
Cu3 Cu1 I2 59.63(4) 2_545 .
I1 Cu1 I2 113.37(4) . .
Cu1 Cu2 I2 62.65(4) . .
Cu1 Cu2 I1 62.57(3) . .
I2 Cu2 I1 119.64(4) . .
Cu1 Cu2 I3 151.62(5) . .
I2 Cu2 I3 107.99(4) . .
I1 Cu2 I3 107.94(3) . .
Cu1 Cu2 Cu4 59.85(4) . 2_545
I2 Cu2 Cu4 107.82(4) . 2_545
I1 Cu2 Cu4 62.10(3) . 2_545
I3 Cu2 Cu4 142.49(4) . 2_545
Cu1 Cu2 I3 108.91(4) . 2_545
I2 Cu2 I3 107.31(4) . 2_545
I1 Cu2 I3 112.56(4) . 2_545
I3 Cu2 I3 99.44(4) . 2_545
Cu4 Cu2 I3 59.06(4) 2_545 2_545
Cu1 Cu2 Cu3 59.16(4) . 2_545
I2 Cu2 Cu3 59.04(3) . 2_545
I1 Cu2 Cu3 109.19(4) . 2_545
I3 Cu2 Cu3 141.94(4) . 2_545
Cu4 Cu2 Cu3 55.81(4) 2_545 2_545
I3 Cu2 Cu3 58.30(4) 2_545 2_545
N2 Cu3 Cu4 137.24(18) . .
N2 Cu3 Cu1 143.69(19) . 2
Cu4 Cu3 Cu1 60.70(4) . 2
N2 Cu3 I2 112.33(18) . 2
Cu4 Cu3 I2 110.31(4) . 2
Cu1 Cu3 I2 60.91(3) 2 2
N2 Cu3 I3 108.24(18) . .
Cu4 Cu3 I3 61.17(3) . .
Cu1 Cu3 I3 107.72(4) 2 .
I2 Cu3 I3 106.66(4) 2 .
N2 Cu3 I4 100.80(19) . .
Cu4 Cu3 I4 59.44(4) . .
Cu1 Cu3 I4 57.57(4) 2 .
I2 Cu3 I4 111.96(4) 2 .
I3 Cu3 I4 116.86(4) . .
N2 Cu3 Cu2 153.78(19) . 2
Cu4 Cu3 Cu2 60.68(4) . 2
Cu1 Cu3 Cu2 56.54(4) 2 2
I2 Cu3 Cu2 57.03(4) 2 2
I3 Cu3 Cu2 59.52(3) . 2
I4 Cu3 Cu2 105.42(4) . 2
N3 Cu4 Cu3 146.69(17) 4_566 .
N3 Cu4 I4 108.27(17) 4_566 .
Cu3 Cu4 I4 63.50(3) . .
N3 Cu4 Cu1 145.30(18) 4_566 2
Cu3 Cu4 Cu1 61.15(4) . 2
I4 Cu4 Cu1 58.98(4) . 2
N3 Cu4 I3 105.74(18) 4_566 .
Cu3 Cu4 I3 61.36(4) . .
I4 Cu4 I3 120.78(4) . .
Cu1 Cu4 I3 108.20(4) 2 .
N3 Cu4 Cu2 140.22(17) 4_566 2
Cu3 Cu4 Cu2 63.51(4) . 2
I4 Cu4 Cu2 110.50(4) . 2
Cu1 Cu4 Cu2 57.55(3) 2 2
I3 Cu4 Cu2 60.49(3) . 2
N3 Cu4 I1 101.84(17) 4_566 2
Cu3 Cu4 I1 111.38(4) . 2
I4 Cu4 I1 109.08(4) . 2
Cu1 Cu4 I1 59.92(3) 2 2
I3 Cu4 I1 109.43(4) . 2
Cu2 Cu4 I1 56.99(4) 2 2
Cu2 I1 Cu1 58.26(3) . .
Cu2 I1 Cu4 60.90(3) . 2_545
Cu1 I1 Cu4 58.16(3) . 2_545
Cu2 I2 Cu3 63.93(3) . 2_545
Cu2 I2 Cu1 58.27(3) . .
Cu3 I2 Cu1 59.45(3) 2_545 .
Cu2 I3 Cu4 109.14(3) . .
Cu2 I3 Cu3 117.29(4) . .
Cu4 I3 Cu3 57.47(3) . .
Cu2 I3 Cu2 168.72(2) . 2
Cu4 I3 Cu2 60.46(3) . 2
Cu3 I3 Cu2 62.18(3) . 2
Cu1 I4 Cu4 60.54(3) 2 .
Cu1 I4 Cu3 59.46(3) 2 .
Cu4 I4 Cu3 57.06(3) . .
C6 O1 Pr1 139.8(5) . 3_655
C6 O2 Pr1 143.6(5) . .
C12 O3 Pr1 98.7(4) . .
C12 O4 Pr1 133.9(5) . 3_665
C12 O4 Pr1 89.8(4) . .
Pr1 O4 Pr1 112.55(17) 3_665 .
C18 O5 Pr1 116.1(5) . .
C18 O6 Pr1 166.1(5) . 3_655
C19 O7 Pr1 129.8(12) . .
C1 N1 C5 116.6(7) . .
C1 N1 Cu1 121.4(6) . 3_565
C5 N1 Cu1 121.9(5) . 3_565
C11 N2 C7 117.8(6) . .
C11 N2 Cu3 121.2(5) . .
C7 N2 Cu3 120.9(5) . .
C17 N3 C13 117.2(6) . .
C17 N3 Cu4 119.5(5) . 4_665
C13 N3 Cu4 123.2(5) . 4_665
N1 C1 C2 123.7(8) . .
C3 C2 C1 119.6(8) . .
C2 C3 C4 117.1(7) . .
C2 C3 C6 122.0(7) . .
C4 C3 C6 121.0(7) . .
C5 C4 C3 119.5(7) . .
N1 C5 C4 123.4(8) . .
O1 C6 O2 126.0(7) . .
O1 C6 C3 117.7(7) . .
O2 C6 C3 116.3(7) . .
N2 C7 C8 122.6(8) . .
C9 C8 C7 119.2(8) . .
C10 C9 C8 117.9(7) . .
C10 C9 C12 122.6(6) . .
C8 C9 C12 119.5(7) . .
C9 C10 C11 120.3(7) . .
N2 C11 C10 122.1(7) . .
O3 C12 O4 121.8(6) . .
O3 C12 C9 119.5(6) . .
O4 C12 C9 118.7(6) . .
O3 C12 Pr1 57.0(3) . .
O4 C12 Pr1 65.0(4) . .
C9 C12 Pr1 174.5(5) . .
N3 C13 C14 122.9(7) . .
C13 C14 C15 119.1(7) . .
C14 C15 C16 118.9(6) . .
C14 C15 C18 120.5(7) . .
C16 C15 C18 120.6(7) . .
C15 C16 C17 118.1(7) . .
N3 C17 C16 123.7(7) . .
O5 C18 O6 123.7(7) . .
O5 C18 C15 118.0(7) . .
O6 C18 C15 118.3(8) . .
C20 N4 C19 99.0(19) . .
O7 C19 N4 131(2) . .
O8 C21 N5 91(2) . .
C21 N5 C22 129(3) . .

loop_
_geom_bond_atom_site_label_1
_geom_bond_atom_site_label_2
_geom_bond_distance
_geom_bond_site_symmetry_2
Pr1 O6 2.393(6) 3_655
Pr1 O2 2.425(5) .
Pr1 O1 2.431(5) 3_655
Pr1 O7 2.435(7) .
Pr1 O5 2.442(5) .
Pr1 O3 2.534(5) .
Pr1 O4 2.535(5) 3_665
Pr1 O4 2.707(5) .
Pr1 C12 2.987(7) .
Cu1 N1 2.017(6) 3_565
Cu1 Cu2 2.5993(14) .
Cu1 I4 2.6216(14) 2_545
Cu1 Cu4 2.6635(15) 2_545
Cu1 Cu3 2.6751(15) 2_545
Cu1 I1 2.7129(13) .
Cu1 I2 2.7146(14) .
Cu2 I2 2.6222(13) .
Cu2 I1 2.6246(14) .
Cu2 I3 2.6599(12) .
Cu2 Cu4 2.7347(15) 2_545
Cu2 I3 2.7355(12) 2_545
Cu2 Cu3 2.8074(15) 2_545
Cu3 N2 2.029(6) .
Cu3 Cu4 2.5944(14) .
Cu3 Cu1 2.6751(15) 2
Cu3 I2 2.6801(14) 2
Cu3 I3 2.7008(14) .
Cu3 I4 2.7666(13) .
Cu3 Cu2 2.8074(15) 2
Cu4 N3 2.019(6) 4_566
Cu4 I4 2.6622(13) .
Cu4 Cu1 2.6635(15) 2
Cu4 I3 2.6960(12) .
Cu4 Cu2 2.7347(15) 2
Cu4 I1 2.7660(13) 2
I1 Cu4 2.7660(13) 2_545
I2 Cu3 2.6801(14) 2_545
I3 Cu2 2.7355(12) 2
I4 Cu1 2.6216(14) 2
O1 C6 1.248(10) .
O1 Pr1 2.431(5) 3_655
O2 C6 1.264(9) .
O3 C12 1.243(9) .
O4 C12 1.271(8) .
O4 Pr1 2.535(5) 3_665
O5 C18 1.245(11) .
O6 C18 1.252(10) .
O6 Pr1 2.393(6) 3_655
O7 C19 1.20(2) .
N1 C1 1.327(11) .
N1 C5 1.328(10) .
N1 Cu1 2.017(6) 3_565
N2 C11 1.331(9) .
N2 C7 1.333(10) .
N3 C17 1.329(9) .
N3 C13 1.343(10) .
N3 Cu4 2.019(5) 4_665
C1 C2 1.380(12) .
C2 C3 1.373(11) .
C3 C4 1.383(11) .
C3 C6 1.498(10) .
C4 C5 1.382(11) .
C7 C8 1.388(11) .
C8 C9 1.379(11) .
C9 C10 1.355(10) .
C9 C12 1.507(9) .
C10 C11 1.391(10) .
C13 C14 1.375(10) .
C14 C15 1.375(11) .
C15 C16 1.379(11) .
C15 C18 1.507(9) .
C16 C17 1.384(10) .
N4 C20 1.405(10) .
N4 C19 1.426(10) .
O8 C21 1.265(10) .
C21 N5 1.431(19) .
N5 C22 1.461(18) .
